data_7153088
loop_
_publ_author_name
'Berezin, Andrey A.'
'Constantinides, Christos P.'
'Mirallai, Styliana I.'
'Manoli, Maria'
'Cao, Levy L.'
'Rawson, Jeremy M.'
'Koutentis, Panayiotis A.'

_publ_section_title
;
 Synthesis and properties of imidazolo-fused benzotriazinyl radicals.
;
_journal_issue 39
_journal_name_full 'Organic &amp; biomolecular chemistry'
_journal_page_first 6780
_journal_page_last 6795
_journal_paper_doi 10.1039/c3ob41169a
_journal_volume 11
_journal_year 2013
_chemical_formula_moiety 'C32 H22 N5'
_chemical_formula_sum 'C32 H22 N5'
_chemical_formula_weight 476.55
_chemical_name_systematic
; 
 ? 
;
_space_group_IT_number 2
_symmetry_cell_setting triclinic
_symmetry_space_group_name_Hall '-P 1'
_symmetry_space_group_name_H-M 'P -1'
_atom_sites_solution_hydrogens geom
_atom_sites_solution_primary direct
_atom_sites_solution_secondary difmap
_audit_creation_method SHELXL-97
_cell_angle_alpha 96.019(7)
_cell_angle_beta 90.262(8)
_cell_angle_gamma 96.237(8)
_cell_formula_units_Z 2
_cell_length_a 7.8924(8)
_cell_length_b 11.3721(9)
_cell_length_c 13.2802(12)
_cell_measurement_reflns_used 3878
_cell_measurement_temperature 100.05(10)
_cell_measurement_theta_max 72.4672
_cell_measurement_theta_min 3.3440
_cell_volume 1178.20(19)
_computing_structure_refinement 'SHELXL-97 (Sheldrick, 1997)'
_computing_structure_solution 'SHELXS-97 (Sheldrick, 1990)'
_diffrn_ambient_temperature 100(2)
_diffrn_detector_area_resol_mean 10.4223
_diffrn_measured_fraction_theta_full 0.995
_diffrn_measured_fraction_theta_max 0.995
_diffrn_measurement_device_type 'SuperNova, Dual, Cu at zero, Atlas'
_diffrn_measurement_method '\w scans'
_diffrn_radiation_monochromator mirror
_diffrn_radiation_source 'SuperNova (Cu) X-ray Source'
_diffrn_radiation_type CuK\a
_diffrn_radiation_wavelength 1.54184
_diffrn_reflns_av_R_equivalents 0.0284
_diffrn_reflns_av_sigmaI/netI 0.0324
_diffrn_reflns_limit_h_max 9
_diffrn_reflns_limit_h_min -9
_diffrn_reflns_limit_k_max 11
_diffrn_reflns_limit_k_min -13
_diffrn_reflns_limit_l_max 13
_diffrn_reflns_limit_l_min -15
_diffrn_reflns_number 7408
_diffrn_reflns_theta_full 66.98
_diffrn_reflns_theta_max 66.98
_diffrn_reflns_theta_min 3.35
_exptl_absorpt_coefficient_mu 0.638
_exptl_absorpt_correction_T_max 1.00000
_exptl_absorpt_correction_T_min 0.85362
_exptl_absorpt_correction_type multi-scan
_exptl_absorpt_process_details 'Empirical absorption correction (CrysAlis RED, Oxford Diffraction)'
_exptl_crystal_colour black
_exptl_crystal_density_diffrn 1.343
_exptl_crystal_density_method 'not measured'
_exptl_crystal_description rectangle
_exptl_crystal_F_000 498
_exptl_crystal_size_max 0.06
_exptl_crystal_size_mid 0.05
_exptl_crystal_size_min 0.04
_refine_diff_density_max 0.220
_refine_diff_density_min -0.315
_refine_diff_density_rms 0.056
_refine_ls_extinction_method none
_refine_ls_goodness_of_fit_ref 1.043
_refine_ls_hydrogen_treatment constr
_refine_ls_matrix_type full
_refine_ls_number_parameters 334
_refine_ls_number_reflns 4186
_refine_ls_number_restraints 0
_refine_ls_restrained_S_all 1.043
_refine_ls_R_factor_all 0.0526
_refine_ls_R_factor_gt 0.0452
_refine_ls_shift/su_max 0.000
_refine_ls_shift/su_mean 0.000
_refine_ls_structure_factor_coef Fsqd
_refine_ls_weighting_details 'calc w=1/[\s^2^(Fo^2^)+(0.0930P)^2^+0.0000P] where P=(Fo^2^+2Fc^2^)/3'
_refine_ls_weighting_scheme calc
_refine_ls_wR_factor_gt 0.1272
_refine_ls_wR_factor_ref 0.1357
_reflns_number_gt 3520
_reflns_number_total 4186
_reflns_threshold_expression >2sigma(I)
_cod_data_source_file c3ob41169a.txt
_cod_data_source_block shelxl
_cod_depositor_comments
;
The following automatic conversions were performed:

'_symmetry_cell_setting' value 'Triclinic' changed to 'triclinic'
according to /home/saulius/struct/CIF-dictionaries/cif_core.dic
dictionary named 'cif_core.dic' version 2.4.2 from 2011-04-26.

Automatic conversion script
Id: cif_fix_values 1891 2012-01-12 08:04:46Z andrius 
;
_cod_database_code 7153088

loop_
_symmetry_equiv_pos_as_xyz
'x, y, z'
'-x, -y, -z'

loop_
_atom_site_label
_atom_site_type_symbol
_atom_site_fract_x
_atom_site_fract_y
_atom_site_fract_z
_atom_site_U_iso_or_equiv
_atom_site_adp_type
_atom_site_occupancy
_atom_site_symmetry_multiplicity
_atom_site_calc_flag
_atom_site_refinement_flags
C1 C 0.47820(18) 0.71688(13) 0.82554(11) 0.0227(3) Uani 1 1 d .
C2 C 0.37467(18) 0.59421(13) 0.68451(11) 0.0224(3) Uani 1 1 d .
C3 C 0.33356(19) 0.48078(12) 0.63370(11) 0.0241(3) Uani 1 1 d .
H3 H 0.3492 0.4135 0.6654 0.029 Uiso 1 1 calc R
C4 C 0.26867(18) 0.46951(12) 0.53471(11) 0.0226(3) Uani 1 1 d .
C5 C 0.17074(18) 0.40999(12) 0.38358(11) 0.0224(3) Uani 1 1 d .
C6 C 0.24844(18) 0.57354(13) 0.48799(11) 0.0219(3) Uani 1 1 d .
C7 C 0.28933(18) 0.68697(12) 0.53522(11) 0.0229(3) Uani 1 1 d .
H7 H 0.2785 0.7536 0.5017 0.027 Uiso 1 1 calc R
C8 C 0.34741(18) 0.69761(12) 0.63495(11) 0.0215(3) Uani 1 1 d .
C9 C 0.36960(18) 0.91857(12) 0.65446(11) 0.0222(3) Uani 1 1 d .
C10 C 0.22204(19) 0.94088(13) 0.60614(11) 0.0248(3) Uani 1 1 d .
H10 H 0.1279 0.8838 0.5993 0.030 Uiso 1 1 calc R
C11 C 0.2168(2) 1.04964(13) 0.56808(12) 0.0278(3) Uani 1 1 d .
H1 H 0.1192 1.0643 0.5342 0.033 Uiso 1 1 calc R
C12 C 0.3547(2) 1.13663(13) 0.57984(11) 0.0273(3) Uani 1 1 d .
H12 H 0.3509 1.2085 0.5528 0.033 Uiso 1 1 calc R
C13 C 0.4981(2) 1.11497(13) 0.63235(11) 0.0271(3) Uani 1 1 d .
H13 H 0.5893 1.1742 0.6430 0.033 Uiso 1 1 calc R
C14 C 0.50755(19) 1.00627(13) 0.66923(11) 0.0250(3) Uani 1 1 d .
H14 H 0.6050 0.9920 0.7035 0.030 Uiso 1 1 calc R
C15 C 0.55286(18) 0.73421(13) 0.92962(11) 0.0242(3) Uani 1 1 d .
C16 C 0.5680(2) 0.84609(14) 0.98572(12) 0.0319(4) Uani 1 1 d .
H16 H 0.5330 0.9108 0.9571 0.038 Uiso 1 1 calc R
C17 C 0.6347(2) 0.86170(15) 1.08376(12) 0.0344(4) Uani 1 1 d .
H17 H 0.6445 0.9365 1.1204 0.041 Uiso 1 1 calc R
C18 C 0.6866(2) 0.76548(16) 1.12673(12) 0.0341(4) Uani 1 1 d .
H18 H 0.7287 0.7753 1.1929 0.041 Uiso 1 1 calc R
C19 C 0.6759(2) 0.65488(16) 1.07137(12) 0.0348(4) Uani 1 1 d .
H19 H 0.7138 0.5909 1.0998 0.042 Uiso 1 1 calc R
C20 C 0.6086(2) 0.63890(14) 0.97328(12) 0.0290(3) Uani 1 1 d .
H20 H 0.6009 0.5641 0.9367 0.035 Uiso 1 1 calc R
C21 C 0.10748(18) 0.33080(13) 0.29319(11) 0.0232(3) Uani 1 1 d .
C22 C 0.00183(19) 0.36438(13) 0.21865(11) 0.0262(3) Uani 1 1 d .
H22 H -0.0304 0.4410 0.2243 0.031 Uiso 1 1 calc R
C23 C -0.05507(19) 0.28427(14) 0.13652(12) 0.0295(3) Uani 1 1 d .
H23 H -0.1244 0.3078 0.0872 0.035 Uiso 1 1 calc R
C24 C -0.0093(2) 0.16911(14) 0.12730(13) 0.0322(4) Uani 1 1 d .
H24 H -0.0477 0.1157 0.0720 0.039 Uiso 1 1 calc R
C25 C 0.0937(2) 0.13434(14) 0.20079(13) 0.0314(4) Uani 1 1 d .
H25 H 0.1242 0.0572 0.1950 0.038 Uiso 1 1 calc R
C26 C 0.15189(19) 0.21426(13) 0.28332(12) 0.0265(3) Uani 1 1 d .
H26 H 0.2209 0.1901 0.3324 0.032 Uiso 1 1 calc R
C27 C 0.17171(18) 0.61303(12) 0.31512(11) 0.0218(3) Uani 1 1 d .
C28 C 0.06716(18) 0.70379(12) 0.33353(11) 0.0236(3) Uani 1 1 d .
H28 H 0.0022 0.7094 0.3917 0.028 Uiso 1 1 calc R
C29 C 0.06178(19) 0.78580(13) 0.26331(12) 0.0266(3) Uani 1 1 d .
H29 H -0.0042 0.8486 0.2757 0.032 Uiso 1 1 calc R
C30 C 0.1543(2) 0.77458(13) 0.17485(11) 0.0281(3) Uani 1 1 d .
H30 H 0.1478 0.8286 0.1274 0.034 Uiso 1 1 calc R
C31 C 0.25654(19) 0.68285(13) 0.15711(11) 0.0268(3) Uani 1 1 d .
H31 H 0.3172 0.6749 0.0973 0.032 Uiso 1 1 calc R
C32 C 0.26846(18) 0.60293(12) 0.22855(11) 0.0240(3) Uani 1 1 d .
H32 H 0.3405 0.5434 0.2183 0.029 Uiso 1 1 calc R
N1 N 0.38414(15) 0.80682(10) 0.69263(9) 0.0226(3) Uani 1 1 d .
N2 N 0.45315(16) 0.81850(11) 0.78786(9) 0.0240(3) Uani 1 1 d .
N3 N 0.44125(16) 0.60635(11) 0.78146(9) 0.0241(3) Uani 1 1 d .
N4 N 0.18683(15) 0.53380(10) 0.39120(9) 0.0222(3) Uani 1 1 d .
N5 N 0.21745(16) 0.36972(10) 0.46821(9) 0.0244(3) Uani 1 1 d .

loop_
_atom_site_aniso_label
_atom_site_aniso_U_11
_atom_site_aniso_U_22
_atom_site_aniso_U_33
_atom_site_aniso_U_23
_atom_site_aniso_U_13
_atom_site_aniso_U_12
C1 0.0221(7) 0.0219(7) 0.0243(8) 0.0031(6) 0.0024(6) 0.0023(5)
C2 0.0225(7) 0.0232(7) 0.0220(7) 0.0037(6) 0.0021(6) 0.0033(6)
C3 0.0282(8) 0.0189(7) 0.0256(8) 0.0045(6) 0.0007(6) 0.0031(6)
C4 0.0238(7) 0.0194(7) 0.0244(7) 0.0021(6) 0.0014(6) 0.0015(5)
C5 0.0221(7) 0.0188(7) 0.0262(7) 0.0025(6) 0.0019(6) 0.0011(5)
C6 0.0216(7) 0.0223(7) 0.0218(7) 0.0022(6) 0.0008(5) 0.0028(5)
C7 0.0255(7) 0.0201(7) 0.0234(7) 0.0043(6) 0.0012(6) 0.0030(5)
C8 0.0217(7) 0.0171(7) 0.0253(7) 0.0014(6) 0.0024(6) 0.0005(5)
C9 0.0280(7) 0.0189(7) 0.0196(7) 0.0009(5) 0.0036(6) 0.0029(5)
C10 0.0244(7) 0.0209(7) 0.0283(8) -0.0001(6) 0.0017(6) 0.0012(6)
C11 0.0320(8) 0.0252(7) 0.0270(8) 0.0008(6) -0.0028(6) 0.0082(6)
C12 0.0383(9) 0.0187(7) 0.0252(8) 0.0025(6) 0.0027(6) 0.0038(6)
C13 0.0344(8) 0.0197(7) 0.0259(8) 0.0019(6) 0.0010(6) -0.0022(6)
C14 0.0291(8) 0.0223(7) 0.0233(7) 0.0017(6) -0.0017(6) 0.0025(6)
C15 0.0228(7) 0.0270(8) 0.0230(8) 0.0037(6) 0.0027(6) 0.0017(6)
C16 0.0402(9) 0.0268(8) 0.0278(8) 0.0025(6) -0.0024(7) 0.0000(6)
C17 0.0426(9) 0.0315(9) 0.0263(8) -0.0016(7) -0.0024(7) -0.0035(7)
C18 0.0296(8) 0.0474(10) 0.0241(8) 0.0018(7) -0.0048(6) 0.0006(7)
C19 0.0336(9) 0.0452(10) 0.0278(8) 0.0060(7) -0.0021(7) 0.0121(7)
C20 0.0311(8) 0.0307(8) 0.0259(8) 0.0011(6) 0.0004(6) 0.0084(6)
C21 0.0218(7) 0.0224(7) 0.0242(7) 0.0011(6) 0.0042(6) -0.0016(5)
C22 0.0246(7) 0.0236(7) 0.0301(8) 0.0026(6) 0.0021(6) 0.0009(6)
C23 0.0254(8) 0.0342(8) 0.0270(8) 0.0004(6) -0.0023(6) -0.0022(6)
C24 0.0327(8) 0.0300(8) 0.0309(8) -0.0048(7) 0.0002(6) -0.0028(6)
C25 0.0367(9) 0.0227(7) 0.0336(8) -0.0009(6) 0.0029(7) 0.0011(6)
C26 0.0285(8) 0.0217(7) 0.0292(8) 0.0030(6) 0.0017(6) 0.0019(6)
C27 0.0239(7) 0.0194(7) 0.0214(7) 0.0024(5) -0.0036(5) -0.0007(5)
C28 0.0229(7) 0.0232(7) 0.0241(7) 0.0011(6) 0.0000(5) 0.0006(6)
C29 0.0261(7) 0.0227(7) 0.0312(8) 0.0020(6) -0.0034(6) 0.0053(6)
C30 0.0330(8) 0.0251(7) 0.0268(8) 0.0073(6) -0.0043(6) 0.0015(6)
C31 0.0278(8) 0.0293(8) 0.0230(7) 0.0027(6) -0.0001(6) 0.0018(6)
C32 0.0245(7) 0.0209(7) 0.0264(7) 0.0012(6) -0.0009(6) 0.0025(5)
N1 0.0272(6) 0.0183(6) 0.0220(6) 0.0024(5) -0.0013(5) 0.0009(5)
N2 0.0282(7) 0.0226(6) 0.0209(6) 0.0029(5) -0.0008(5) 0.0014(5)
N3 0.0271(6) 0.0224(6) 0.0231(6) 0.0027(5) 0.0004(5) 0.0033(5)
N4 0.0260(6) 0.0187(6) 0.0218(6) 0.0019(5) -0.0013(5) 0.0021(5)
N5 0.0278(6) 0.0188(6) 0.0261(6) 0.0017(5) -0.0006(5) 0.0015(5)

loop_
_atom_type_symbol
_atom_type_description
_atom_type_scat_dispersion_real
_atom_type_scat_dispersion_imag
_atom_type_scat_source
C C 0.0181 0.0091 'International Tables Vol C Tables 4.2.6.8 and 6.1.1.4'
H H 0.0000 0.0000 'International Tables Vol C Tables 4.2.6.8 and 6.1.1.4'
N N 0.0311 0.0180 'International Tables Vol C Tables 4.2.6.8 and 6.1.1.4'

loop_
_geom_angle_atom_site_label_1
_geom_angle_atom_site_label_2
_geom_angle_atom_site_label_3
_geom_angle
N3 C1 N2 127.62(14)
N3 C1 C15 118.52(13)
N2 C1 C15 113.84(13)
N3 C2 C3 119.69(13)
N3 C2 C8 120.55(13)
C3 C2 C8 119.76(13)
C2 C3 C4 119.22(13)
C2 C3 H3 120.4
C4 C3 H3 120.4
N5 C4 C3 131.11(13)
N5 C4 C6 109.79(13)
C3 C4 C6 119.10(13)
N5 C5 N4 112.20(13)
N5 C5 C21 122.82(13)
N4 C5 C21 124.97(13)
C7 C6 N4 131.12(13)
C7 C6 C4 123.39(13)
N4 C6 C4 105.47(12)
C6 C7 C8 117.24(13)
C6 C7 H7 121.4
C8 C7 H7 121.4
C7 C8 N1 122.82(13)
C7 C8 C2 121.17(13)
N1 C8 C2 116.00(13)
C10 C9 C14 120.43(13)
C10 C9 N1 121.61(13)
C14 C9 N1 117.94(13)
C9 C10 C11 119.13(14)
C9 C10 H10 120.4
C11 C10 H10 120.4
C12 C11 C10 121.05(14)
C12 C11 H1 119.5
C10 C11 H1 119.5
C13 C12 C11 119.07(13)
C13 C12 H12 120.5
C11 C12 H12 120.5
C12 C13 C14 120.86(14)
C12 C13 H13 119.6
C14 C13 H13 119.6
C13 C14 C9 119.35(14)
C13 C14 H14 120.3
C9 C14 H14 120.3
C20 C15 C16 118.73(14)
C20 C15 C1 120.45(14)
C16 C15 C1 120.82(14)
C17 C16 C15 120.77(15)
C17 C16 H16 119.6
C15 C16 H16 119.6
C18 C17 C16 119.75(15)
C18 C17 H17 120.1
C16 C17 H17 120.1
C19 C18 C17 120.12(15)
C19 C18 H18 119.9
C17 C18 H18 119.9
C18 C19 C20 120.24(15)
C18 C19 H19 119.9
C20 C19 H19 119.9
C19 C20 C15 120.36(15)
C19 C20 H20 119.8
C15 C20 H20 119.8
C26 C21 C22 118.45(14)
C26 C21 C5 117.74(13)
C22 C21 C5 123.77(13)
C23 C22 C21 120.51(14)
C23 C22 H22 119.7
C21 C22 H22 119.7
C22 C23 C24 120.48(15)
C22 C23 H23 119.8
C24 C23 H23 119.8
C25 C24 C23 119.66(15)
C25 C24 H24 120.2
C23 C24 H24 120.2
C24 C25 C26 120.26(15)
C24 C25 H25 119.9
C26 C25 H25 119.9
C25 C26 C21 120.63(15)
C25 C26 H26 119.7
C21 C26 H26 119.7
C32 C27 C28 121.35(13)
C32 C27 N4 119.88(12)
C28 C27 N4 118.64(13)
C29 C28 C27 118.76(14)
C29 C28 H28 120.6
C27 C28 H28 120.6
C30 C29 C28 120.41(13)
C30 C29 H29 119.8
C28 C29 H29 119.8
C29 C30 C31 120.10(14)
C29 C30 H30 120.0
C31 C30 H30 120.0
C30 C31 C32 120.11(14)
C30 C31 H31 119.9
C32 C31 H31 119.9
C27 C32 C31 119.19(13)
C27 C32 H32 120.4
C31 C32 H32 120.4
N2 N1 C8 123.11(12)
N2 N1 C9 113.17(11)
C8 N1 C9 123.43(12)
C1 N2 N1 115.86(12)
C1 N3 C2 116.70(12)
C6 N4 C5 106.63(12)
C6 N4 C27 122.30(12)
C5 N4 C27 130.46(12)
C5 N5 C4 105.89(12)

loop_
_geom_bond_atom_site_label_1
_geom_bond_atom_site_label_2
_geom_bond_distance
C1 N3 1.3313(19)
C1 N2 1.3397(19)
C1 C15 1.486(2)
C2 N3 1.3760(19)
C2 C3 1.396(2)
C2 C8 1.4416(19)
C3 C4 1.397(2)
C3 H3 0.9300
C4 N5 1.3849(19)
C4 C6 1.4156(19)
C5 N5 1.3227(19)
C5 N4 1.3928(18)
C5 C21 1.474(2)
C6 C7 1.378(2)
C6 N4 1.3849(19)
C7 C8 1.388(2)
C7 H7 0.9300
C8 N1 1.3904(18)
C9 C10 1.387(2)
C9 C14 1.393(2)
C9 N1 1.4323(18)
C10 C11 1.389(2)
C10 H10 0.9300
C11 C12 1.385(2)
C11 H1 0.9300
C12 C13 1.385(2)
C12 H12 0.9300
C13 C14 1.386(2)
C13 H13 0.9300
C14 H14 0.9300
C15 C20 1.392(2)
C15 C16 1.398(2)
C16 C17 1.389(2)
C16 H16 0.9300
C17 C18 1.384(2)
C17 H17 0.9300
C18 C19 1.383(2)
C18 H18 0.9300
C19 C20 1.391(2)
C19 H19 0.9300
C20 H20 0.9300
C21 C26 1.400(2)
C21 C22 1.401(2)
C22 C23 1.386(2)
C22 H22 0.9300
C23 C24 1.389(2)
C23 H23 0.9300
C24 C25 1.383(2)
C24 H24 0.9300
C25 C26 1.391(2)
C25 H25 0.9300
C26 H26 0.9300
C27 C32 1.385(2)
C27 C28 1.393(2)
C27 N4 1.4352(18)
C28 C29 1.390(2)
C28 H28 0.9300
C29 C30 1.388(2)
C29 H29 0.9300
C30 C31 1.389(2)
C30 H30 0.9300
C31 C32 1.391(2)
C31 H31 0.9300
C32 H32 0.9300
N1 N2 1.3626(17)
